data_1530806
loop_
_publ_author_name
'Solntsev, K.A.'
'Zukova, N.A.'
'Butman, L.A.'
'Kuznetsov, N.T.'

_publ_section_title
;
 Structure and properties of (K2 B12 H10 F2) (H2 O)
;
_journal_name_full 'Izvestiya Akademii Nauk SSSR, Neorganicheskie Materialy'
_journal_page_first 1882
_journal_page_last 1884
_journal_volume 16
_journal_year 1980
_chemical_formula_sum 'B12 F2 H12 K2 O'
_chemical_name_systematic '(K2 B12 H10 F2) (H2 O)'
_space_group_IT_number 56
_symmetry_space_group_name_Hall '-P 2ab 2ac'
_symmetry_space_group_name_H-M 'P c c n'
_cell_angle_alpha 90
_cell_angle_beta 90
_cell_angle_gamma 90
_cell_formula_units_Z 4
_cell_length_a 7.992
_cell_length_b 11.424
_cell_length_c 13.407
_cell_volume 1224.067
_citation_journal_id_ASTM IVNMAW
_cod_data_source_file Solntsev_IVNMAW_1980_702.cif
_cod_data_source_block H12B12F2K2O1
_cod_original_formula_sum 'H12 B12 F2 K2 O1'
_cod_database_code 1530806

loop_
_symmetry_equiv_pos_as_xyz
x,y,z
-x+1/2,-y+1/2,z
x+1/2,-y,-z+1/2
-x,y+1/2,-z+1/2
-x,-y,-z
x-1/2,y-1/2,-z
-x-1/2,y,z-1/2
x,-y-1/2,z-1/2

loop_
_atom_site_label
_atom_site_type_symbol
_atom_site_fract_x
_atom_site_fract_y
_atom_site_fract_z
_atom_site_occupancy
_atom_site_U_iso_or_equiv
H2 H-1 0.563 0.078 0.548 1 0.0
H1 H-1 0.897 0.168 0.249 1 0.0
B5 B 0.9591 0.2326 0.4349 1 0.0
B6 B 0.6386 0.1527 0.369 1 0.0
B4 B 0.8359 0.201 0.5424 1 0.0
B1 B 0.6632 0.2985 0.328 1 0.0
H4 H-1 0.893 0.167 0.618 1 0.0
H5 H-1 0.106 0.223 0.453 1 0.0
F1 F-1 0.5467 0.0713 0.3126 1 0.0
B2 B 0.6374 0.1514 0.5017 1 0.0
O1 O-2 0.25 0.25 0.1917 1 0.0
B3 B 0.6776 0.3902 0.4351 1 0.0
K1 K+1 0.2814 0.4526 0.3263 1 0.0
H3 H-1 0.875 0.012 0.437 1 0.0
